data_2013519
loop_
_publ_author_name
'Yang, Shi-Ping'
'Yu, Xi-Bin'
'Huang, Ji-Guang'
'Xu, Han-Hong'

_publ_section_title
;
 Rotenone \a-oxime
;
_journal_issue 7
_journal_name_full 'Acta Crystallographica Section C'
_journal_page_first o392
_journal_page_last o393
_journal_paper_doi 10.1107/S010827010301117X
_journal_volume 59
_journal_year 2003
_chemical_formula_moiety 'C23 H23 N O6'
_chemical_formula_sum 'C23 H23 N O6'
_chemical_formula_weight 409.42
_chemical_name_common 'Rotenone \a-oxime'
_chemical_name_systematic
;
1,2,12,12a-tetrahydro-8,9-dimethoxy-2-(1-methylethenyl)-
[1]benzopyrano[3,4-b]furo[2,3-h][1]benzopyran-6(6H)-one oxime
;
_space_group_IT_number 19
_symmetry_cell_setting orthorhombic
_symmetry_space_group_name_Hall 'P 2ac 2ab'
_symmetry_space_group_name_H-M 'P 21 21 21'
_atom_sites_solution_hydrogens geom
_atom_sites_solution_primary direct
_atom_sites_solution_secondary difmap
_audit_creation_method SHELXL-97
_cell_angle_alpha 90.00
_cell_angle_beta 90.00
_cell_angle_gamma 90.00
_cell_formula_units_Z 4
_cell_length_a 9.3994(10)
_cell_length_b 14.4249(15)
_cell_length_c 14.8129(15)
_cell_measurement_reflns_used 2303
_cell_measurement_temperature 293(2)
_cell_measurement_theta_max 44.246
_cell_measurement_theta_min 5.133
_cell_volume 2008.4(4)
_computing_cell_refinement SMART
_computing_data_collection 'SMART (Bruker, 1998)'
_computing_data_reduction 'SAINT (Bruker, 1998) and SHELXTL (Bruker, 1998)'
_computing_molecular_graphics SHELXTL
_computing_publication_material SHELXL97
_computing_structure_refinement 'SHELXL97 (Sheldrick, 1997)'
_computing_structure_solution 'SHELXS97 (Sheldrick, 1997)'
_diffrn_ambient_temperature 293(2)
_diffrn_measured_fraction_theta_full 0.966
_diffrn_measured_fraction_theta_max 0.966
_diffrn_measurement_device_type 'CCD area detector'
_diffrn_measurement_method '\f and \w scans'
_diffrn_radiation_monochromator graphite
_diffrn_radiation_source 'fine-focus sealed tube'
_diffrn_radiation_type MoK\a
_diffrn_radiation_wavelength 0.71073
_diffrn_reflns_av_R_equivalents 0.0584
_diffrn_reflns_av_sigmaI/netI 0.0749
_diffrn_reflns_limit_h_max 12
_diffrn_reflns_limit_h_min -12
_diffrn_reflns_limit_k_max 19
_diffrn_reflns_limit_k_min -19
_diffrn_reflns_limit_l_max 19
_diffrn_reflns_limit_l_min -10
_diffrn_reflns_number 12340
_diffrn_reflns_theta_full 28.30
_diffrn_reflns_theta_max 28.30
_diffrn_reflns_theta_min 1.97
_diffrn_standards_decay_% none
_exptl_absorpt_coefficient_mu 0.098
_exptl_absorpt_correction_T_max 1.00000
_exptl_absorpt_correction_T_min 0.86484
_exptl_absorpt_correction_type empirical
_exptl_absorpt_process_details
;
  SADABS absorption based on \f and \w scans (Bruker, 1998)
;
_exptl_crystal_colour colourless
_exptl_crystal_density_diffrn 1.354
_exptl_crystal_density_method 'not measured'
_exptl_crystal_description block
_exptl_crystal_F_000 864
_exptl_crystal_size_max 0.58
_exptl_crystal_size_mid 0.40
_exptl_crystal_size_min 0.36
_refine_diff_density_max 0.454
_refine_diff_density_min -0.518
_refine_ls_extinction_method none
_refine_ls_goodness_of_fit_ref 0.915
_refine_ls_hydrogen_treatment constr
_refine_ls_matrix_type full
_refine_ls_number_parameters 277
_refine_ls_number_reflns 4704
_refine_ls_number_restraints 29
_refine_ls_restrained_S_all 0.923
_refine_ls_R_factor_all 0.1001
_refine_ls_R_factor_gt 0.0643
_refine_ls_shift/su_max 0.006
_refine_ls_shift/su_mean 0.001
_refine_ls_structure_factor_coef Fsqd
_refine_ls_weighting_details 'w=1/[\s^2^(Fo^2^)+(0.0983P)^2^] where P=(Fo^2^+2Fc^2^)/3'
_refine_ls_weighting_scheme calc
_refine_ls_wR_factor_gt 0.1585
_refine_ls_wR_factor_ref 0.1760
_reflns_number_gt 2808
_reflns_number_total 4704
_reflns_threshold_expression I>2\s(I)
_cod_data_source_file sq1014.cif
_cod_data_source_block I
_cod_depositor_comments
;
The following automatic conversions were performed:
'_symmetry_cell_setting' value 'Orthorhombic' changed to 'orthorhombic'
according to '/home/saulius/struct/CIF-dictionaries/cif_core.dic'
dictionary named 'cif_core.dic' version 2.4.1 from 2010-06-29.

Automatic conversion script
Id: cif_fix_enum 1527 2010-12-29 10:47:43Z saulius 

The following automatic conversions were performed:

'_symmetry_cell_setting' value 'Orthorhombic' changed to
'orthorhombic' according to
/home/saulius/struct/CIF-dictionaries/cif_core.dic dictionary named
'cif_core.dic' version 2.4.1 from 2010-06-29.

Automatic conversion script
Id: cif_fix_values 1715 2011-07-08 13:25:40Z adriana 

The following automatic conversions were performed:

'_refine_ls_weighting_scheme' value 'calc
w=1/[\s^2^(Fo^2^)+(0.0983P)^2^] where P=(Fo^2^+2Fc^2^)/3' was changed
to 'calc'. New tag '_refine_ls_weighting_details' was created. The
value of the new tag was set to 'w=1/[\s^2^(Fo^2^)+(0.0983P)^2^]
where P=(Fo^2^+2Fc^2^)/3'.

Automatic conversion script
Id: cif_fix_values 3143 2015-03-26 13:38:13Z robertas 
;
_cod_database_code 2013519
_cod_database_fobs_code 2013519

loop_
_symmetry_equiv_pos_as_xyz
'x, y, z'
'-x+1/2, -y, z+1/2'
'-x, y+1/2, -z+1/2'
'x+1/2, -y+1/2, -z'

loop_
_atom_site_label
_atom_site_fract_x
_atom_site_fract_y
_atom_site_fract_z
_atom_site_U_iso_or_equiv
_atom_site_adp_type
_atom_site_calc_flag
_atom_site_refinement_flags
_atom_site_occupancy
_atom_site_disorder_assembly
_atom_site_disorder_group
_atom_site_type_symbol
O1 0.6503(2) 0.23309(13) 0.40322(14) 0.0414(5) Uani d . 1 . . O
O2 0.4105(3) 0.42961(16) 0.20925(16) 0.0578(7) Uani d . 1 . . O
O3 0.6491(3) 0.10248(14) 0.55298(15) 0.0474(6) Uani d . 1 . . O
O4 0.4778(3) 0.36803(18) 0.79789(15) 0.0575(7) Uani d . 1 . . O
O5 0.3752(3) 0.19250(17) 0.80945(16) 0.0591(7) Uani d . 1 . . O
O6 0.9159(4) 0.4260(3) 0.6143(3) 0.1151(13) Uani d . 1 . . O
H6A 0.9562 0.4723 0.6336 0.173 Uiso d R 1 . . H
N1 0.8257(3) 0.45078(19) 0.54257(18) 0.0504(8) Uani d . 1 . . N
C1 0.7683(3) 0.3842(2) 0.5071(2) 0.0387(7) Uani d . 1 . . C
C2 0.7814(3) 0.2848(2) 0.5396(2) 0.0400(7) Uani d . 1 . . C
C3 0.7751(4) 0.2172(2) 0.4598(2) 0.0400(7) Uani d D 1 . . C
C4 0.6219(3) 0.3223(2) 0.38031(19) 0.0350(7) Uani d . 1 . . C
C5 0.6752(4) 0.3992(2) 0.4291(2) 0.0400(8) Uani d . 1 . . C
C6 0.6347(4) 0.4882(2) 0.4015(2) 0.0525(9) Uani d . 1 . . C
H6 0.6698 0.5391 0.4329 0.063 Uiso d R 1 . . H
C7 0.5452(4) 0.5028(2) 0.3298(2) 0.0578(10) Uani d . 1 . . C
H7 0.5192 0.5624 0.3124 0.069 Uiso d R 1 . . H
C8 0.4942(4) 0.4251(2) 0.2839(2) 0.0455(8) Uani d . 1 . . C
C9 0.5322(3) 0.3365(2) 0.3080(2) 0.0398(7) Uani d . 1 . . C
C10 0.4700(4) 0.2713(2) 0.2392(2) 0.0463(8) Uani d . 1 . . C
H10A 0.4217 0.2197 0.2679 0.056 Uiso d R 1 . . H
H10B 0.5427 0.2476 0.1988 0.056 Uiso d R 1 . . H
C11 0.3649(4) 0.3343(2) 0.1888(2) 0.0518(9) Uani d . 1 . . C
C12 0.7646(4) 0.1198(2) 0.4931(2) 0.0441(8) Uani d . 1 . . C
H12A 0.7557 0.0789 0.4415 0.053 Uiso d R 1 . . H
H12B 0.8525 0.1042 0.5238 0.053 Uiso d R 1 . . H
C13 0.6131(3) 0.1715(2) 0.61266(19) 0.0363(7) Uani d . 1 . . C
C14 0.6674(3) 0.2598(2) 0.60868(19) 0.0368(7) Uani d . 1 . . C
C15 0.6176(3) 0.3242(2) 0.6713(2) 0.0402(7) Uani d . 1 . . C
H15 0.6520 0.3847 0.6690 0.048 Uiso d R 1 . . H
C16 0.5197(4) 0.3016(2) 0.7363(2) 0.0429(8) Uani d . 1 . . C
C17 0.4687(4) 0.2100(2) 0.7409(2) 0.0448(8) Uani d . 1 . . C
C18 0.5135(4) 0.1458(2) 0.6784(2) 0.0413(7) Uani d . 1 . . C
H18 0.4775 0.0858 0.6798 0.050 Uiso d R 1 . . H
C19 0.3383(4) 0.4028(3) 0.7860(3) 0.0732(12) Uani d . 1 . . C
H19A 0.3315 0.4322 0.7280 0.110 Uiso d R 1 . . H
H19B 0.3176 0.4472 0.8325 0.110 Uiso d R 1 . . H
H19C 0.2713 0.3527 0.7893 0.110 Uiso d R 1 . . H
C20 0.3421(5) 0.0970(3) 0.8281(3) 0.0711(12) Uani d . 1 . . C
H20A 0.3045 0.0683 0.7747 0.107 Uiso d R 1 . . H
H20B 0.2728 0.0939 0.8756 0.107 Uiso d R 1 . . H
H20C 0.4269 0.0651 0.8465 0.107 Uiso d R 1 . . H
C21 0.3621(5) 0.3226(3) 0.0903(2) 0.0650(11) Uani d D 1 . . C
C22 0.4512(16) 0.3683(13) 0.0332(14) 0.140(7) Uani d PDU 0.67 . . C
H22A 0.5149 0.4128 0.0594 0.080 Uiso d PR 0.67 . . H
H22B 0.4484 0.3602 -0.0311 0.080 Uiso d PR 0.67 . . H
C22' 0.479(4) 0.328(3) 0.038(3) 0.140(7) Uani d PDU 0.33 . . C
H22C 0.5688 0.3483 0.0620 0.080 Uiso d PR 0.33 . . H
H22D 0.4690 0.3184 -0.0260 0.080 Uiso d PR 0.33 . . H
C23 0.2313(13) 0.2932(11) 0.0563(9) 0.206(8) Uani d PDU 0.67 . . C
H23D 0.2334 0.2861 -0.0081 0.080 Uiso d PR 0.67 . . H
H23E 0.1988 0.2367 0.0836 0.080 Uiso d PR 0.67 . . H
H23F 0.1678 0.3428 0.0720 0.080 Uiso d PR 0.67 . . H
C23' 0.2866(17) 0.2443(12) 0.0591(15) 0.206(8) Uani d PDU 0.33 . . C
H23A 0.2913 0.2424 -0.0057 0.080 Uiso d PR 0.33 . . H
H23B 0.3222 0.1871 0.0833 0.080 Uiso d PR 0.33 . . H
H23C 0.1896 0.2527 0.0776 0.080 Uiso d PR 0.33 . . H
H2 0.9019 0.2781 0.5679 0.120 Uiso d R 1 . . H
H3 0.8720 0.2201 0.4226 0.120 Uiso d RD 1 . . H
H11 0.2701 0.3299 0.2074 0.120 Uiso d R 1 . . H

loop_
_atom_site_aniso_label
_atom_site_aniso_U_11
_atom_site_aniso_U_22
_atom_site_aniso_U_33
_atom_site_aniso_U_12
_atom_site_aniso_U_13
_atom_site_aniso_U_23
O1 0.0562(14) 0.0328(11) 0.0350(11) -0.0007(10) -0.0055(10) 0.0016(9)
O2 0.0777(17) 0.0505(14) 0.0450(14) 0.0066(13) -0.0133(13) 0.0076(11)
O3 0.0639(16) 0.0364(11) 0.0418(13) 0.0019(11) 0.0094(11) 0.0008(10)
O4 0.0607(16) 0.0722(16) 0.0397(13) -0.0004(13) 0.0083(12) -0.0148(11)
O5 0.0664(16) 0.0624(15) 0.0483(14) -0.0036(13) 0.0214(13) 0.0106(12)
O6 0.145(3) 0.096(3) 0.104(3) -0.015(2) -0.003(3) -0.014(2)
N1 0.066(2) 0.0467(16) 0.0386(16) -0.0062(15) -0.0174(15) -0.0058(13)
C1 0.0428(19) 0.0373(17) 0.0361(17) -0.0032(14) 0.0055(15) -0.0050(14)
C2 0.0397(18) 0.0419(17) 0.0383(17) -0.0002(14) 0.0035(15) 0.0010(14)
C3 0.0450(19) 0.0392(17) 0.0359(17) 0.0017(14) 0.0000(15) -0.0001(14)
C4 0.0429(17) 0.0342(15) 0.0280(15) 0.0007(13) 0.0073(13) 0.0018(12)
C5 0.0514(19) 0.0348(16) 0.0338(17) 0.0002(14) 0.0075(15) 0.0051(13)
C6 0.072(3) 0.0371(18) 0.048(2) -0.0015(17) -0.0037(19) -0.0037(15)
C7 0.089(3) 0.0357(18) 0.048(2) 0.0100(19) -0.001(2) 0.0060(16)
C8 0.057(2) 0.0463(19) 0.0331(16) 0.0023(16) 0.0008(16) 0.0061(14)
C9 0.0472(18) 0.0384(16) 0.0336(16) -0.0022(14) 0.0077(15) 0.0005(13)
C10 0.064(2) 0.0430(18) 0.0318(16) -0.0031(16) 0.0043(16) 0.0029(14)
C11 0.059(2) 0.058(2) 0.0389(18) -0.0035(18) -0.0027(17) 0.0060(16)
C12 0.049(2) 0.0417(18) 0.0416(19) 0.0037(15) 0.0028(16) 0.0000(15)
C13 0.0426(17) 0.0377(16) 0.0287(15) 0.0018(14) -0.0023(14) 0.0041(13)
C14 0.0411(18) 0.0395(17) 0.0298(15) 0.0044(14) -0.0015(14) -0.0008(13)
C15 0.0454(18) 0.0426(17) 0.0326(16) 0.0003(14) -0.0031(14) -0.0001(14)
C16 0.0462(18) 0.054(2) 0.0290(15) 0.0012(16) 0.0000(15) -0.0077(14)
C17 0.0399(18) 0.061(2) 0.0332(16) -0.0011(16) 0.0070(15) 0.0077(15)
C18 0.050(2) 0.0363(16) 0.0381(16) 0.0004(14) 0.0012(16) 0.0067(13)
C19 0.061(3) 0.069(3) 0.089(3) 0.013(2) -0.001(2) -0.026(2)
C20 0.078(3) 0.072(3) 0.063(3) -0.003(2) 0.013(2) 0.023(2)
C21 0.083(3) 0.077(3) 0.036(2) -0.008(2) -0.009(2) 0.0046(19)
C22 0.130(8) 0.252(19) 0.039(3) -0.078(10) -0.005(6) 0.018(9)
C22' 0.130(8) 0.252(19) 0.039(3) -0.078(10) -0.005(6) 0.018(9)
C23 0.261(14) 0.30(2) 0.061(4) -0.091(15) -0.010(8) 0.010(9)
C23' 0.261(14) 0.30(2) 0.061(4) -0.091(15) -0.010(8) 0.010(9)

loop_
_atom_type_symbol
_atom_type_description
_atom_type_scat_dispersion_real
_atom_type_scat_dispersion_imag
_atom_type_scat_source
C C 0.0033 0.0016 'International Tables Vol C Tables 4.2.6.8 and 6.1.1.4'
H H 0.0000 0.0000 'International Tables Vol C Tables 4.2.6.8 and 6.1.1.4'
N N 0.0061 0.0033 'International Tables Vol C Tables 4.2.6.8 and 6.1.1.4'
O O 0.0106 0.0060 'International Tables Vol C Tables 4.2.6.8 and 6.1.1.4'

loop_
_geom_angle_atom_site_label_1
_geom_angle_atom_site_label_2
_geom_angle_atom_site_label_3
_geom_angle
C4 O1 C3 116.8(2)
C8 O2 C11 107.0(2)
C13 O3 C12 117.5(2)
C16 O4 C19 115.4(3)
C17 O5 C20 117.3(3)
N1 O6 H6A 109.5
C1 N1 O6 113.1(3)
N1 C1 C5 119.2(3)
N1 C1 C2 124.8(3)
C5 C1 C2 116.0(3)
C1 C2 C14 112.3(3)
C1 C2 C3 110.6(3)
C14 C2 C3 109.8(2)
C1 C2 H2 105.2
C14 C2 H2 114.0
C3 C2 H2 104.5
O1 C3 C12 106.5(3)
O1 C3 C2 112.0(2)
C12 C3 C2 110.2(3)
O1 C3 H3 112.6
C12 C3 H3 105.3
C2 C3 H3 110.0
O1 C4 C9 117.2(3)
O1 C4 C5 123.0(3)
C9 C4 C5 119.8(3)
C6 C5 C4 118.2(3)
C6 C5 C1 121.9(3)
C4 C5 C1 119.9(3)
C7 C6 C5 122.3(3)
C7 C6 H6 118.9
C5 C6 H6 118.8
C6 C7 C8 117.6(3)
C6 C7 H7 121.2
C8 C7 H7 121.2
O2 C8 C9 114.0(3)
O2 C8 C7 123.8(3)
C9 C8 C7 122.1(3)
C8 C9 C4 120.0(3)
C8 C9 C10 107.7(3)
C4 C9 C10 132.1(3)
C9 C10 C11 102.1(3)
C9 C10 H10A 111.4
C11 C10 H10A 111.5
C9 C10 H10B 111.3
C11 C10 H10B 111.2
H10A C10 H10B 109.3
O2 C11 C21 108.5(3)
O2 C11 C10 105.3(3)
C21 C11 C10 115.2(3)
O2 C11 H11 106.3
C21 C11 H11 105.6
C10 C11 H11 115.4
O3 C12 C3 115.0(3)
O3 C12 H12A 108.6
C3 C12 H12A 108.5
O3 C12 H12B 108.5
C3 C12 H12B 108.5
H12A C12 H12B 107.6
O3 C13 C14 123.6(3)
O3 C13 C18 114.9(3)
C14 C13 C18 121.5(3)
C13 C14 C15 117.7(3)
C13 C14 C2 120.6(3)
C15 C14 C2 121.6(3)
C16 C15 C14 122.2(3)
C16 C15 H15 118.8
C14 C15 H15 119.0
C15 C16 O4 119.4(3)
C15 C16 C17 119.1(3)
O4 C16 C17 121.5(3)
O5 C17 C18 125.0(3)
O5 C17 C16 115.3(3)
C18 C17 C16 119.7(3)
C17 C18 C13 119.7(3)
C17 C18 H18 120.1
C13 C18 H18 120.2
O4 C19 H19A 109.3
O4 C19 H19B 109.6
H19A C19 H19B 109.5
O4 C19 H19C 109.5
H19A C19 H19C 109.5
H19B C19 H19C 109.5
O5 C20 H20A 109.5
O5 C20 H20B 109.4
H20A C20 H20B 109.5
O5 C20 H20C 109.5
H20A C20 H20C 109.5
H20B C20 H20C 109.5
C22' C21 C22 28(2)
C22' C21 C23' 105(2)
C22 C21 C23' 119.6(14)
C22' C21 C23 122(3)
C22 C21 C23 117.8(13)
C23' C21 C23 36.4(12)
C22' C21 C11 123(3)
C22 C21 C11 123.4(12)
C23' C21 C11 115.2(9)
C23 C21 C11 114.1(7)
C22' C22 C21 75.4(16)
C22' C22 H22A 107.8
C21 C22 H22A 117.2
C22' C22 H22B 90.3
C21 C22 H22B 122.7
H22A C22 H22B 120.0
C22' C22 H22C 51.4
C21 C22 H22C 103.0
H22A C22 H22C 56.7
H22B C22 H22C 110.1
C22' C22 H22D 56.8
C21 C22 H22D 105.1
H22A C22 H22D 129.6
H22B C22 H22D 33.8
H22C C22 H22D 89.2
C22 C22' C21 77.0(15)
C22 C22' H22A 44.2
C21 C22' H22A 96.8
C22 C22' H22B 55.8
C21 C22' H22B 108.8
H22A C22' H22B 84.3
C22 C22' H22C 96.8
C21 C22' H22C 121.1
H22A C22' H22C 52.9
H22B C22' H22C 115.0
C22 C22' H22D 88.8
C21 C22' H22D 118.4
H22A C22' H22D 113.4
H22B C22' H22D 33.3
H22C C22' H22D 120.0
C23' C23 C21 72.9(11)
C23' C23 H23D 87.0
C21 C23 H23D 111.9
C23' C23 H23E 59.0
C21 C23 H23E 112.8
H23D C23 H23E 109.5
C23' C23 H23F 163.0
C21 C23 H23F 103.6
H23D C23 H23F 109.5
H23E C23 H23F 109.5
C23' C23 H23A 47.5
C21 C23 H23A 92.5
H23D C23 H23A 39.7
H23E C23 H23A 87.5
H23F C23 H23A 149.1
C23' C23 H23C 70.9
C21 C23 H23C 122.1
H23D C23 H23C 109.7
H23E C23 H23C 12.1
H23F C23 H23C 98.6
H23A C23 H23C 94.7
C23 C23' C21 70.7(10)
C23 C23' H23D 49.2
C21 C23' H23D 94.3
C23 C23' H23E 65.0
C21 C23' H23E 115.0
H23D C23' H23E 90.8
C23 C23' H23A 90.2
C21 C23' H23A 109.1
H23D C23' H23A 41.1
H23E C23' H23A 115.9
C23 C23' H23B 156.2
C21 C23' H23B 112.9
H23D C23' H23B 147.2
H23E C23' H23B 93.6
H23A C23' H23B 109.5
C23 C23' H23C 49.4
C21 C23' H23C 106.4
H23D C23' H23C 77.9
H23E C23' H23C 15.8
H23A C23' H23C 109.5
H23B C23' H23C 109.5

loop_
_geom_bond_atom_site_label_1
_geom_bond_atom_site_label_2
_geom_bond_site_symmetry_2
_geom_bond_distance
_geom_bond_publ_flag
O1 C4 . 1.357(3) ?
O1 C3 . 1.460(4) ?
O2 C8 . 1.358(4) ?
O2 C11 . 1.472(4) ?
O3 C13 . 1.374(4) ?
O3 C12 . 1.423(4) ?
O4 C16 . 1.380(4) ?
O4 C19 . 1.414(4) ?
O5 C17 . 1.366(4) ?
O5 C20 . 1.439(5) ?
O6 N1 . 1.406(4) ?
O6 H6A . 0.8200 ?
N1 C1 . 1.221(4) ?
C1 C5 . 1.465(4) ?
C1 C2 . 1.517(4) ?
C2 C14 . 1.525(4) ?
C2 C3 . 1.534(4) ?
C2 H2 . 1.2107 ?
C3 C12 . 1.492(4) ?
C3 H3 . 1.0655 ?
C4 C9 . 1.379(4) ?
C4 C5 . 1.416(4) ?
C5 C6 . 1.401(4) ?
C6 C7 . 1.371(5) ?
C6 H6 . 0.9300 ?
C7 C8 . 1.397(5) ?
C7 H7 . 0.9301 ?
C8 C9 . 1.373(4) ?
C9 C10 . 1.505(4) ?
C10 C11 . 1.536(5) ?
C10 H10A . 0.9699 ?
C10 H10B . 0.9699 ?
C11 C21 . 1.469(5) ?
C11 H11 . 0.9345 ?
C12 H12A . 0.9700 ?
C12 H12B . 0.9701 ?
C13 C14 . 1.373(4) ?
C13 C18 . 1.401(4) ?
C14 C15 . 1.394(4) ?
C15 C16 . 1.372(4) ?
C15 H15 . 0.9300 ?
C16 C17 . 1.408(5) ?
C17 C18 . 1.375(5) ?
C18 H18 . 0.9300 ?
C19 H19A . 0.9599 ?
C19 H19B . 0.9600 ?
C19 H19C . 0.9600 ?
C20 H20A . 0.9599 ?
C20 H20B . 0.9601 ?
C20 H20C . 0.9600 ?
C21 C22' . 1.351(10) ?
C21 C22 . 1.361(8) ?
C21 C23' . 1.412(9) ?
C21 C23 . 1.395(9) ?
C22 C22' . 0.65(5) ?
C22 H22A . 0.9600 ?
C22 H22B . 0.9600 ?
C22 H22C . 1.2196 ?
C22 H22D . 1.1467 ?
C22' H22A . 1.3116 ?
C22' H22B . 1.1608 ?
C22' H22C . 0.9600 ?
C22' H22D . 0.9599 ?
C23 C23' . 0.88(3) ?
C23 H23D . 0.9600 ?
C23 H23E . 0.9600 ?
C23 H23F . 0.9600 ?
C23 H23A . 1.3029 ?
C23 H23C . 0.7708 ?
C23' H23D . 1.2659 ?
C23' H23E . 0.9082 ?
C23' H23A . 0.9599 ?
C23' H23B . 0.9600 ?
C23' H23C . 0.9599 ?

loop_
_geom_torsion_atom_site_label_1
_geom_torsion_atom_site_label_2
_geom_torsion_atom_site_label_3
_geom_torsion_atom_site_label_4
_geom_torsion
_geom_torsion_publ_flag
O6 N1 C1 C5 -177.8(3) ?
O6 N1 C1 C2 4.4(5) ?
N1 C1 C2 C14 89.4(4) ?
C5 C1 C2 C14 -88.4(3) ?
N1 C1 C2 C3 -147.5(3) ?
C5 C1 C2 C3 34.7(4) yes
C4 O1 C3 C12 167.0(2) ?
C4 O1 C3 C2 46.4(3) yes
C1 C2 C3 O1 -52.6(3) yes
C14 C2 C3 O1 72.0(3) ?
C1 C2 C3 C12 -170.9(3) ?
C14 C2 C3 C12 -46.4(3) yes
C3 O1 C4 C9 161.9(3) ?
C3 O1 C4 C5 -20.6(4) yes
O1 C4 C5 C6 -177.6(3) ?
C9 C4 C5 C6 -0.2(4) ?
O1 C4 C5 C1 1.4(5) yes
C9 C4 C5 C1 178.8(3) ?
N1 C1 C5 C6 -8.8(5) ?
C2 C1 C5 C6 169.2(3) ?
N1 C1 C5 C4 172.2(3) ?
C2 C1 C5 C4 -9.9(4) yes
C4 C5 C6 C7 0.4(5) ?
C1 C5 C6 C7 -178.6(3) ?
C5 C6 C7 C8 0.0(5) ?
C11 O2 C8 C9 10.9(4) yes
C11 O2 C8 C7 -172.7(3) ?
C6 C7 C8 O2 -176.8(3) ?
C6 C7 C8 C9 -0.7(5) ?
O2 C8 C9 C4 177.3(3) ?
C7 C8 C9 C4 0.9(5) ?
O2 C8 C9 C10 1.9(4) yes
C7 C8 C9 C10 -174.5(3) ?
O1 C4 C9 C8 177.1(3) ?
C5 C4 C9 C8 -0.4(4) ?
O1 C4 C9 C10 -8.7(5) ?
C5 C4 C9 C10 173.7(3) ?
C8 C9 C10 C11 -13.1(3) yes
C4 C9 C10 C11 172.3(3) ?
C8 O2 C11 C21 -142.6(3) ?
C8 O2 C11 C10 -18.7(3) yes
C9 C10 C11 O2 18.9(3) yes
C9 C10 C11 C21 138.4(3) ?
C13 O3 C12 C3 -36.4(4) yes
O1 C3 C12 O3 -66.4(3) ?
C2 C3 C12 O3 55.2(4) yes
C12 O3 C13 C14 10.0(4) yes
C12 O3 C13 C18 -171.0(3) ?
O3 C13 C14 C15 177.5(3) ?
C18 C13 C14 C15 -1.4(4) ?
O3 C13 C14 C2 -4.3(5) yes
C18 C13 C14 C2 176.8(3) ?
C1 C2 C14 C13 146.8(3) ?
C3 C2 C14 C13 23.2(4) yes
C1 C2 C14 C15 -35.1(4) ?
C3 C2 C14 C15 -158.6(3) ?
C13 C14 C15 C16 1.1(5) ?
C2 C14 C15 C16 -177.1(3) ?
C14 C15 C16 O4 178.2(3) ?
C14 C15 C16 C17 0.8(5) ?
C19 O4 C16 C15 107.7(4) ?
C19 O4 C16 C17 -74.9(4) ?
C20 O5 C17 C18 12.3(5) ?
C20 O5 C17 C16 -167.9(3) ?
C15 C16 C17 O5 177.8(3) ?
O4 C16 C17 O5 0.4(5) ?
C15 C16 C17 C18 -2.4(5) ?
O4 C16 C17 C18 -179.8(3) ?
O5 C17 C18 C13 -178.1(3) ?
C16 C17 C18 C13 2.1(5) ?
O3 C13 C18 C17 -179.2(3) ?
C14 C13 C18 C17 -0.2(5) ?
O2 C11 C21 C22' 64(2) ?
C10 C11 C21 C22' -54(2) ?
O2 C11 C21 C22 30.9(9) ?
C10 C11 C21 C22 -86.8(9) ?
O2 C11 C21 C23' -164.4(10) ?
C10 C11 C21 C23' 77.9(11) ?
O2 C11 C21 C23 -124.1(8) ?
C10 C11 C21 C23 118.1(9) ?
C23' C21 C22 C22' -65(8) ?
C23 C21 C22 C22' -106(7) ?
C11 C21 C22 C22' 99(8) ?
C23' C21 C22' C22 125(7) ?
C23 C21 C22' C22 90(7) ?
C11 C21 C22' C22 -99(7) ?
C22' C21 C23 C23' 72(3) ?
C22 C21 C23 C23' 103(2) ?
C11 C21 C23 C23' -100(2) ?
C22' C21 C23' C23 -123(3) ?
C22 C21 C23' C23 -98(2) ?
C11 C21 C23' C23 97(2) ?
